data_4125113
loop_
_publ_author_name
'Howe, Ethan N. W.'
'Busschaert, Nathalie'
'Wu, Xin'
'Berry, Stuart N.'
'Ho, Junming'
'Light, Mark E.'
'Czech, Dawid D.'
'Klein, Harry A.'
'Kitchen, Jonathan A.'
'Gale, Philip A.'

_publ_section_title
;
 pH-Regulated Nonelectrogenic Anion Transport by Phenylthiosemicarbazones.
;
_journal_issue 26
_journal_name_full 'Journal of the American Chemical Society'
_journal_page_first 8301
_journal_page_last 8308
_journal_paper_doi 10.1021/jacs.6b04656
_journal_volume 138
_journal_year 2016
_chemical_formula_moiety 'C14 H18 F3 N3 S'
_chemical_formula_sum 'C14 H18 F3 N3 S'
_chemical_formula_weight 317.37
_space_group_crystal_system monoclinic
_space_group_IT_number 14
_space_group_name_Hall '-P 2ybc'
_space_group_name_H-M_alt 'P 1 21/c 1'
_symmetry_space_group_name_Hall '-P 2ybc'
_symmetry_space_group_name_H-M 'P 1 21/c 1'
_atom_sites_solution_hydrogens mixed
_atom_sites_solution_primary direct
_audit_creation_date 2015-07-29
_audit_creation_method
;
Olex2 1.2
(compiled 2015.01.26 svn.r3150 for OlexSys, GUI svn.r4998)
;
_cell_angle_alpha 90
_cell_angle_beta 92.859(3)
_cell_angle_gamma 90
_cell_formula_units_Z 4
_cell_length_a 13.7959(4)
_cell_length_b 13.3873(4)
_cell_length_c 8.3649(2)
_cell_measurement_reflns_used 8612
_cell_measurement_temperature 100(2)
_cell_measurement_theta_max 32.2650
_cell_measurement_theta_min 2.1800
_cell_volume 1542.99(7)
_computing_cell_refinement
'CrysAlisPro, Agilent Technologies, Version 1.171.37.31 (release 14-01-2014 CrysAlis171 .NET) (compiled Jan 14 2014,18:38:05)'
_computing_data_collection
'CrysAlisPro, Agilent Technologies, Version 1.171.37.31 (release 14-01-2014 CrysAlis171 .NET) (compiled Jan 14 2014,18:38:05)'
_computing_data_reduction
'CrysAlisPro, Agilent Technologies, Version 1.171.37.31 (release 14-01-2014 CrysAlis171 .NET) (compiled Jan 14 2014,18:38:05)'
_computing_molecular_graphics 'Olex2 (Dolomanov et al., 2009)'
_computing_publication_material 'Olex2 (Dolomanov et al., 2009)'
_computing_structure_refinement 'ShelXL (Sheldrick, 2008)'
_computing_structure_solution 'ShelXT (Sheldrick, 2015)'
_diffrn_ambient_temperature 100(2)
_diffrn_detector 'CCD area detector'
_diffrn_detector_area_resol_mean 28.5714
_diffrn_detector_type 'Rigaku HG Saturn724+ (2x2 bin mode)'
_diffrn_measured_fraction_theta_full 0.999
_diffrn_measured_fraction_theta_max 0.999
_diffrn_measurement_details
;
  1 omega -113.00    1.00   1.0000   10.0000
omega____ theta____ kappa____ phi______ frames
    -      -23.0000  -18.0000   60.0000 114

  2 omega  -62.00   55.00   1.0000   10.0000
omega____ theta____ kappa____ phi______ frames
    -      -23.0000   72.0000 -180.0000 117

  3 omega   -5.00   13.00   1.0000   10.0000
omega____ theta____ kappa____ phi______ frames
    -      -23.0000  -72.0000    0.0000 18

  4 omega  -59.00   67.00   1.0000   10.0000
omega____ theta____ kappa____ phi______ frames
    -      -23.0000   54.0000 -180.0000 126

  5 omega  -80.00   -7.00   1.0000   10.0000
omega____ theta____ kappa____ phi______ frames
    -      -23.0000   18.0000 -180.0000 73
;
_diffrn_measurement_device 'four-circle \k diffractometer'
_diffrn_measurement_device_type 'Rigaku AFC12 FRE-VHF'
_diffrn_measurement_method '\w scans'
_diffrn_measurement_specimen_support 'MiTeGen MicroMesh'
_diffrn_orient_matrix_UB_11 -0.0314424000
_diffrn_orient_matrix_UB_12 -0.0406358000
_diffrn_orient_matrix_UB_13 0.0140835000
_diffrn_orient_matrix_UB_21 -0.0402498000
_diffrn_orient_matrix_UB_22 0.0287910000
_diffrn_orient_matrix_UB_23 -0.0293493000
_diffrn_orient_matrix_UB_31 0.0066338000
_diffrn_orient_matrix_UB_32 -0.0180596000
_diffrn_orient_matrix_UB_33 -0.0783785000
_diffrn_radiation_collimation 0.3
_diffrn_radiation_monochromator 'Confocal mirrors, VHF Varimax'
_diffrn_radiation_probe x-ray
_diffrn_radiation_type MoK\a
_diffrn_radiation_wavelength 0.71073
_diffrn_reflns_av_R_equivalents 0.0257
_diffrn_reflns_av_unetI/netI 0.0239
_diffrn_reflns_Laue_measured_fraction_full 0.999
_diffrn_reflns_Laue_measured_fraction_max 0.999
_diffrn_reflns_limit_h_max 19
_diffrn_reflns_limit_h_min -19
_diffrn_reflns_limit_k_max 18
_diffrn_reflns_limit_k_min -19
_diffrn_reflns_limit_l_max 11
_diffrn_reflns_limit_l_min -11
_diffrn_reflns_number 17822
_diffrn_reflns_point_group_measured_fraction_full 0.999
_diffrn_reflns_point_group_measured_fraction_max 0.999
_diffrn_reflns_theta_full 25.242
_diffrn_reflns_theta_max 30.504
_diffrn_reflns_theta_min 2.957
_diffrn_source 'Rotating Anode'
_diffrn_source_current 55.0
_diffrn_source_power 2.475
_diffrn_source_target Mo
_diffrn_source_type 'Rotating Anode'
_diffrn_source_voltage 45.0
_exptl_absorpt_coefficient_mu 0.238
_exptl_absorpt_correction_T_max 1.00000
_exptl_absorpt_correction_T_min 0.92721
_exptl_absorpt_correction_type multi-scan
_exptl_absorpt_process_details
'CrysAlisPro, Agilent Technologies, Version 1.171.37.31 (release 14-01-2014 CrysAlis171 .NET) (compiled Jan 14 2014,18:38:05) Empirical absorption correction using spherical harmonics, implemented in SCALE3 ABSPACK scaling algorithm.'
_exptl_crystal_colour 'clear colourless'
_exptl_crystal_colour_lustre clear
_exptl_crystal_colour_primary colourless
_exptl_crystal_density_diffrn 1.366
_exptl_crystal_description plate
_exptl_crystal_F_000 664
_exptl_crystal_size_max 0.12
_exptl_crystal_size_mid 0.08
_exptl_crystal_size_min 0.01
_refine_diff_density_max 0.550
_refine_diff_density_min -0.209
_refine_diff_density_rms 0.059
_refine_ls_extinction_method none
_refine_ls_goodness_of_fit_ref 1.039
_refine_ls_hydrogen_treatment mixed
_refine_ls_matrix_type full
_refine_ls_number_parameters 199
_refine_ls_number_reflns 4706
_refine_ls_number_restraints 0
_refine_ls_restrained_S_all 1.039
_refine_ls_R_factor_all 0.0560
_refine_ls_R_factor_gt 0.0431
_refine_ls_shift/su_max 0.000
_refine_ls_shift/su_mean 0.000
_refine_ls_structure_factor_coef Fsqd
_refine_ls_weighting_details 'w=1/[\s^2^(Fo^2^)+(0.0507P)^2^+0.8570P] where P=(Fo^2^+2Fc^2^)/3'
_refine_ls_weighting_scheme calc
_refine_ls_wR_factor_gt 0.1046
_refine_ls_wR_factor_ref 0.1108
_reflns_Friedel_coverage 0.000
_reflns_number_gt 3863
_reflns_number_total 4706
_reflns_threshold_expression 'I > 2\s(I)'
_cod_data_source_file ja6b04656_si_002.cif
_cod_data_source_block 2015sot0024_r_100k
_cod_depositor_comments 'Adding full bibliography for 4125111--4125114.cif.'
_cod_original_cell_volume 1543.00(8)
_cod_database_code 4125113
_shelx_space_group_comment
;
The symmetry employed for this shelxl refinement is uniquely defined
by the following loop, which should always be used as a source of
symmetry information in preference to the above space-group names.
They are only intended as comments.
;
_diffrn_measurement_device_type2 'Rigaku AFC12 (Right)'
_reflns_odcompleteness_completeness 93.52
_reflns_odcompleteness_iscentric 1
_reflns_odcompleteness_theta 32.30
_olex2_refinement_description
;
1. Fixed Uiso
 At 1.2 times of:
  All C(H) groups, All C(H,H) groups
 At 1.5 times of:
  All C(H,H,H) groups
2.a Secondary CH2 refined with riding coordinates:
 C10(H10A,H10B), C11(H11A,H11B), C12(H12A,H12B), C13(H13A,H13B)
2.b Aromatic/amide H refined with riding coordinates:
 C2(H2), C3(H3), C5(H5), C6(H6), C9(H9)
2.c Idealised Me refined as rotating group:
 C14(H14A,H14B,H14C)
;
_shelx_shelxl_version_number 2014/7
_olex2_submission_original_sample_id EH-7559-12
_olex2_submission_special_instructions 'No special instructions were received'

loop_
_space_group_symop_operation_xyz
'x, y, z'
'-x, y+1/2, -z+1/2'
'-x, -y, -z'
'x, -y-1/2, z-1/2'

loop_
_atom_site_label
_atom_site_type_symbol
_atom_site_fract_x
_atom_site_fract_y
_atom_site_fract_z
_atom_site_U_iso_or_equiv
_atom_site_adp_type
_atom_site_occupancy
_atom_site_site_symmetry_order
_atom_site_calc_flag
_atom_site_refinement_flags_posn
S1 S 0.38601(3) 0.08433(3) 1.11300(4) 0.02086(9) Uani 1 1 d .
F1 F 0.00864(7) 0.43901(8) 1.24203(13) 0.0384(3) Uani 1 1 d .
F2 F -0.07669(7) 0.37780(8) 1.04416(12) 0.0355(2) Uani 1 1 d .
F3 F -0.04847(7) 0.28992(8) 1.25507(12) 0.0341(2) Uani 1 1 d .
N1 N 0.32787(8) 0.20630(9) 0.87083(14) 0.0191(2) Uani 1 1 d .
N2 N 0.46106(9) 0.10887(9) 0.83583(14) 0.0212(2) Uani 1 1 d .
N3 N 0.46844(9) 0.14848(9) 0.68399(14) 0.0218(2) Uani 1 1 d .
C1 C 0.24506(9) 0.24193(10) 0.94775(15) 0.0177(2) Uani 1 1 d .
C2 C 0.22950(11) 0.34416(11) 0.95443(17) 0.0226(3) Uani 1 1 d .
H2 H 0.2738 0.3880 0.9122 0.027 Uiso 1 1 calc R
C3 C 0.14756(11) 0.38088(11) 1.02428(18) 0.0240(3) Uani 1 1 d .
H3 H 0.1368 0.4494 1.0286 0.029 Uiso 1 1 calc R
C4 C 0.08179(10) 0.31528(11) 1.08768(16) 0.0193(3) Uani 1 1 d .
C5 C 0.09724(10) 0.21305(11) 1.08067(17) 0.0212(3) Uani 1 1 d .
H5 H 0.0531 0.1693 1.1236 0.025 Uiso 1 1 calc R
C6 C 0.17870(10) 0.17611(11) 1.00938(17) 0.0210(3) Uani 1 1 d .
H6 H 0.1887 0.1076 1.0030 0.025 Uiso 1 1 calc R
C7 C -0.00751(10) 0.35495(11) 1.15814(18) 0.0238(3) Uani 1 1 d .
C8 C 0.38972(9) 0.13632(10) 0.92949(15) 0.0174(2) Uani 1 1 d .
C9 C 0.54712(11) 0.12637(13) 0.61970(18) 0.0283(3) Uani 1 1 d .
H9 H 0.5925 0.0872 0.6768 0.034 Uiso 1 1 calc R
C10 C 0.56937(11) 0.16098(13) 0.45568(17) 0.0270(3) Uani 1 1 d .
H10A H 0.5811 0.2324 0.4576 0.032 Uiso 1 1 calc R
H10B H 0.5139 0.1482 0.3826 0.032 Uiso 1 1 calc R
C11 C 0.65792(11) 0.10767(11) 0.39625(17) 0.0226(3) Uani 1 1 d .
H11A H 0.6453 0.0364 0.3931 0.027 Uiso 1 1 calc R
H11B H 0.7125 0.1190 0.4717 0.027 Uiso 1 1 calc R
C12 C 0.68523(11) 0.14200(12) 0.23096(17) 0.0243(3) Uani 1 1 d .
H12A H 0.6319 0.1278 0.1545 0.029 Uiso 1 1 calc R
H12B H 0.6951 0.2137 0.2327 0.029 Uiso 1 1 calc R
C13 C 0.77631(12) 0.09175(12) 0.17591(18) 0.0284(3) Uani 1 1 d .
H13A H 0.7674 0.0199 0.1786 0.034 Uiso 1 1 calc R
H13B H 0.8303 0.1083 0.2500 0.034 Uiso 1 1 calc R
C14 C 0.80138(14) 0.12259(14) 0.0079(2) 0.0363(4) Uani 1 1 d .
H14A H 0.7499 0.1030 -0.0669 0.055 Uiso 1 1 calc GR
H14B H 0.8605 0.0905 -0.0194 0.055 Uiso 1 1 calc GR
H14C H 0.8096 0.1937 0.0040 0.055 Uiso 1 1 calc GR
H1N H 0.3424(15) 0.2375(16) 0.786(3) 0.038(6) Uiso 1 1 d .
H2N H 0.5013(15) 0.0619(15) 0.871(2) 0.032(5) Uiso 1 1 d .

loop_
_atom_site_aniso_label
_atom_site_aniso_U_11
_atom_site_aniso_U_22
_atom_site_aniso_U_33
_atom_site_aniso_U_23
_atom_site_aniso_U_13
_atom_site_aniso_U_12
S1 0.02265(16) 0.02256(17) 0.01769(15) 0.00041(12) 0.00410(12) 0.00590(13)
F1 0.0318(5) 0.0366(5) 0.0479(6) -0.0206(5) 0.0130(4) 0.0032(4)
F2 0.0250(5) 0.0439(6) 0.0371(5) 0.0023(4) -0.0021(4) 0.0149(4)
F3 0.0302(5) 0.0385(5) 0.0351(5) 0.0046(4) 0.0164(4) 0.0084(4)
N1 0.0200(5) 0.0221(6) 0.0156(5) 0.0002(4) 0.0055(4) 0.0044(4)
N2 0.0216(5) 0.0220(6) 0.0205(5) 0.0002(5) 0.0073(4) 0.0043(5)
N3 0.0258(6) 0.0222(6) 0.0180(5) -0.0013(4) 0.0064(4) 0.0000(5)
C1 0.0180(6) 0.0216(6) 0.0134(5) -0.0013(5) 0.0015(4) 0.0044(5)
C2 0.0243(6) 0.0214(7) 0.0226(6) 0.0043(5) 0.0072(5) 0.0034(5)
C3 0.0276(7) 0.0192(6) 0.0258(7) 0.0010(5) 0.0054(6) 0.0070(5)
C4 0.0186(6) 0.0231(6) 0.0162(5) -0.0013(5) 0.0015(5) 0.0052(5)
C5 0.0179(6) 0.0217(6) 0.0243(6) -0.0007(5) 0.0038(5) 0.0014(5)
C6 0.0198(6) 0.0180(6) 0.0255(6) -0.0033(5) 0.0023(5) 0.0026(5)
C7 0.0209(6) 0.0252(7) 0.0256(7) -0.0023(6) 0.0033(5) 0.0059(5)
C8 0.0176(6) 0.0179(6) 0.0169(5) -0.0033(5) 0.0029(5) -0.0003(5)
C9 0.0277(7) 0.0357(8) 0.0222(7) 0.0055(6) 0.0072(6) 0.0096(6)
C10 0.0284(7) 0.0334(8) 0.0196(6) 0.0042(6) 0.0056(5) 0.0065(6)
C11 0.0247(7) 0.0241(7) 0.0194(6) 0.0003(5) 0.0055(5) 0.0022(5)
C12 0.0269(7) 0.0260(7) 0.0205(6) -0.0018(5) 0.0045(5) -0.0008(6)
C13 0.0322(8) 0.0290(8) 0.0248(7) -0.0019(6) 0.0109(6) -0.0017(6)
C14 0.0434(9) 0.0381(9) 0.0289(8) -0.0027(7) 0.0164(7) -0.0087(8)

loop_
_atom_type_symbol
_atom_type_description
_atom_type_scat_dispersion_real
_atom_type_scat_dispersion_imag
_atom_type_scat_source
C C 0.0033 0.0016 'International Tables Vol C Tables 4.2.6.8 and 6.1.1.4'
H H 0.0000 0.0000 'International Tables Vol C Tables 4.2.6.8 and 6.1.1.4'
F F 0.0171 0.0103 'International Tables Vol C Tables 4.2.6.8 and 6.1.1.4'
N N 0.0061 0.0033 'International Tables Vol C Tables 4.2.6.8 and 6.1.1.4'
S S 0.1246 0.1234 'International Tables Vol C Tables 4.2.6.8 and 6.1.1.4'

loop_
_geom_angle_atom_site_label_1
_geom_angle_atom_site_label_2
_geom_angle_atom_site_label_3
_geom_angle
C1 N1 H1N 116.0(14)
C8 N1 C1 125.38(11)
C8 N1 H1N 118.2(14)
N3 N2 H2N 120.7(13)
C8 N2 N3 121.41(12)
C8 N2 H2N 117.8(13)
C9 N3 N2 113.74(13)
C2 C1 N1 118.61(12)
C2 C1 C6 120.34(12)
C6 C1 N1 120.99(12)
C1 C2 H2 120.1
C1 C2 C3 119.82(13)
C3 C2 H2 120.1
C2 C3 H3 120.0
C4 C3 C2 119.92(13)
C4 C3 H3 120.0
C3 C4 C7 119.69(13)
C5 C4 C3 120.25(13)
C5 C4 C7 120.02(13)
C4 C5 H5 120.0
C4 C5 C6 119.92(13)
C6 C5 H5 120.0
C1 C6 C5 119.74(13)
C1 C6 H6 120.1
C5 C6 H6 120.1
F1 C7 F2 105.84(12)
F1 C7 C4 112.81(12)
F2 C7 C4 111.76(12)
F3 C7 F1 107.12(12)
F3 C7 F2 105.73(12)
F3 C7 C4 113.05(12)
N1 C8 S1 124.89(10)
N2 C8 S1 118.37(10)
N2 C8 N1 116.71(12)
N3 C9 H9 118.8
N3 C9 C10 122.38(14)
C10 C9 H9 118.8
C9 C10 H10A 109.4
C9 C10 H10B 109.4
C9 C10 C11 111.10(12)
H10A C10 H10B 108.0
C11 C10 H10A 109.4
C11 C10 H10B 109.4
C10 C11 H11A 108.9
C10 C11 H11B 108.9
C10 C11 C12 113.26(12)
H11A C11 H11B 107.7
C12 C11 H11A 108.9
C12 C11 H11B 108.9
C11 C12 H12A 109.0
C11 C12 H12B 109.0
H12A C12 H12B 107.8
C13 C12 C11 112.84(13)
C13 C12 H12A 109.0
C13 C12 H12B 109.0
C12 C13 H13A 109.0
C12 C13 H13B 109.0
C12 C13 C14 112.96(14)
H13A C13 H13B 107.8
C14 C13 H13A 109.0
C14 C13 H13B 109.0
C13 C14 H14A 109.5
C13 C14 H14B 109.5
C13 C14 H14C 109.5
H14A C14 H14B 109.5
H14A C14 H14C 109.5
H14B C14 H14C 109.5

loop_
_geom_bond_atom_site_label_1
_geom_bond_atom_site_label_2
_geom_bond_distance
S1 C8 1.6886(14)
F1 C7 1.3390(18)
F2 C7 1.3501(17)
F3 C7 1.3343(18)
N1 C1 1.4213(16)
N1 C8 1.3435(17)
N1 H1N 0.86(2)
N2 N3 1.3848(16)
N2 C8 1.3396(17)
N2 H2N 0.88(2)
N3 C9 1.2701(18)
C1 C2 1.387(2)
C1 C6 1.3883(19)
C2 H2 0.9300
C2 C3 1.3881(19)
C3 H3 0.9300
C3 C4 1.387(2)
C4 C5 1.387(2)
C4 C7 1.4898(19)
C5 H5 0.9300
C5 C6 1.3892(18)
C6 H6 0.9300
C9 H9 0.9300
C9 C10 1.494(2)
C10 H10A 0.9700
C10 H10B 0.9700
C10 C11 1.520(2)
C11 H11A 0.9700
C11 H11B 0.9700
C11 C12 1.5222(19)
C12 H12A 0.9700
C12 H12B 0.9700
C12 C13 1.517(2)
C13 H13A 0.9700
C13 H13B 0.9700
C13 C14 1.521(2)
C14 H14A 0.9600
C14 H14B 0.9600
C14 H14C 0.9600
